data_7207064
loop_
_publ_author_name
'Wang, Kai-Yao'
'Feng, Mei-Ling'
'Kong, De-Nian'
'Liang, Shi-Jing'
'Wu, Ling'
'Huang, Xiao-Ying'

_publ_section_title
;
 Layered indium chalcogenidoantimonates [Me2NH2]2In2Sb2S7-xSex (x = 0,
 2.20, 4.20, 7) with tunable band gaps and photocatalytic properties
;
_journal_issue 1
_journal_name_full CrystEngComm
_journal_page_first 90
_journal_paper_doi 10.1039/c1ce05879g
_journal_volume 14
_journal_year 2012
_chemical_formula_moiety 'In2 Sb2 S4.8 Se2.2, 2(C2 H8 N)'
_chemical_formula_sum 'C4 H16 In2 N2 S4.8 Sb2 Se2.2'
_chemical_formula_weight 892.93
_chemical_name_systematic
;
?
;
_space_group_IT_number 15
_symmetry_cell_setting monoclinic
_symmetry_space_group_name_Hall '-C 2yc'
_symmetry_space_group_name_H-M 'C 1 2/c 1'
_atom_sites_solution_hydrogens geom
_atom_sites_solution_primary direct
_atom_sites_solution_secondary difmap
_audit_creation_method SHELXL-97
_cell_angle_alpha 90.00
_cell_angle_beta 123.485(12)
_cell_angle_gamma 90.00
_cell_formula_units_Z 4
_cell_length_a 20.0561(16)
_cell_length_b 7.0325(3)
_cell_length_c 16.8343(16)
_cell_measurement_reflns_used 2281
_cell_measurement_temperature 296(2)
_cell_measurement_theta_max 28.9627
_cell_measurement_theta_min 2.4303
_cell_volume 1980.3(4)
_computing_cell_refinement 'CrysAlis CCD (Oxford Diffraction, 2006)'
_computing_data_collection 'CrysAlis CCD (Oxford Diffraction, 2006)'
_computing_data_reduction 'CrysAlis RED (Oxford Diffraction, 2006)'
_computing_molecular_graphics 'DIAMOND. Version 3.0. Crystal Impact'
_computing_publication_material 'Windows Word 2003'
_computing_structure_refinement 'SHELXL-97 (Sheldrick, 1997)'
_computing_structure_solution 'SHELXS-97 (Sheldrick, 1990)'
_diffrn_ambient_temperature 296(2)
_diffrn_detector_area_resol_mean 16.2083
_diffrn_measured_fraction_theta_full 0.992
_diffrn_measured_fraction_theta_max 0.992
_diffrn_measurement_device_type 'Xcalibur, Eos'
_diffrn_measurement_method '\w scans'
_diffrn_radiation_monochromator graphite
_diffrn_radiation_source 'fine-focus sealed tube'
_diffrn_radiation_type MoK\a
_diffrn_radiation_wavelength 0.71073
_diffrn_reflns_av_R_equivalents 0.0365
_diffrn_reflns_av_sigmaI/netI 0.0372
_diffrn_reflns_limit_h_max 25
_diffrn_reflns_limit_h_min -25
_diffrn_reflns_limit_k_max 8
_diffrn_reflns_limit_k_min -8
_diffrn_reflns_limit_l_max 21
_diffrn_reflns_limit_l_min -20
_diffrn_reflns_number 6427
_diffrn_reflns_theta_full 26.75
_diffrn_reflns_theta_max 26.75
_diffrn_reflns_theta_min 2.90
_exptl_absorpt_coefficient_mu 9.532
_exptl_absorpt_correction_T_max 1.00000
_exptl_absorpt_correction_T_min 0.31430
_exptl_absorpt_correction_type multi-scan
_exptl_absorpt_process_details 'CrysAlis CCD; Oxford, 2006'
_exptl_crystal_colour brown
_exptl_crystal_density_diffrn 2.995
_exptl_crystal_density_method 'not measured'
_exptl_crystal_description sheet
_exptl_crystal_F_000 1622
_exptl_crystal_size_max 0.22
_exptl_crystal_size_mid 0.17
_exptl_crystal_size_min 0.08
_refine_diff_density_max 2.940
_refine_diff_density_min -1.424
_refine_diff_density_rms 0.275
_refine_ls_extinction_method none
_refine_ls_goodness_of_fit_ref 1.057
_refine_ls_hydrogen_treatment constr
_refine_ls_matrix_type full
_refine_ls_number_parameters 84
_refine_ls_number_reflns 2097
_refine_ls_number_restraints 1
_refine_ls_restrained_S_all 1.057
_refine_ls_R_factor_all 0.0586
_refine_ls_R_factor_gt 0.0471
_refine_ls_shift/su_max 0.001
_refine_ls_shift/su_mean 0.000
_refine_ls_structure_factor_coef Fsqd
_refine_ls_weighting_details 'calc w=1/[\s^2^(Fo^2^)+(0.0780P)^2^+8.1600P] where P=(Fo^2^+2Fc^2^)/3'
_refine_ls_weighting_scheme calc
_refine_ls_wR_factor_gt 0.1212
_refine_ls_wR_factor_ref 0.1329
_reflns_number_gt 1717
_reflns_number_total 2097
_reflns_threshold_expression >2sigma(I)
_cod_data_source_file c1ce05879g.txt
_cod_data_source_block compound-2-KW3-10B
_cod_depositor_comments
;
The following automatic conversions were performed:
'_atom_site_symetry_multiplicity' tag replaced with
'_atom_site_symmetry_multiplicity'.

Automatic conversion script
Id: cif_correct_tags 1440 2010-10-19 06:21:57Z saulius 
;
_cod_original_sg_symbol_H-M 'C 2/c'
_cod_original_formula_sum 'C4 H16 In2 N2 S4.80 Sb2 Se2.20'
_cod_database_code 7207064

loop_
_symmetry_equiv_pos_as_xyz
'x, y, z'
'-x, y, -z+1/2'
'x+1/2, y+1/2, z'
'-x+1/2, y+1/2, -z+1/2'
'-x, -y, -z'
'x, -y, z-1/2'
'-x+1/2, -y+1/2, -z'
'x+1/2, -y+1/2, z-1/2'

loop_
_atom_site_label
_atom_site_type_symbol
_atom_site_fract_x
_atom_site_fract_y
_atom_site_fract_z
_atom_site_U_iso_or_equiv
_atom_site_adp_type
_atom_site_occupancy
_atom_site_symmetry_multiplicity
_atom_site_calc_flag
_atom_site_refinement_flags
Sb1 Sb 0.03457(3) 0.27117(7) 0.45202(4) 0.0301(2) Uani 1 1 d .
In1 In -0.04155(3) 0.22702(8) 0.60891(4) 0.0317(2) Uani 1 1 d .
Se1 Se 0.0000 0.4276(3) 0.7500 0.0407(9) Uani 0.195(8) 2 d SP
Se2 Se 0.08046(8) 0.1356(2) 0.61133(10) 0.0403(5) Uani 0.313(5) 1 d P
Se3 Se 0.11966(9) 0.0712(2) 0.41832(12) 0.0435(6) Uani 0.315(5) 1 d P
Se4 Se 0.13195(9) 0.5421(2) 0.52146(10) 0.0445(5) Uani 0.374(5) 1 d P
S1 S 0.0000 0.4276(3) 0.7500 0.0407(9) Uani 0.805(8) 2 d SP
S2 S 0.08046(8) 0.1356(2) 0.61133(10) 0.0403(5) Uani 0.687(5) 1 d P
S3 S 0.11966(9) 0.0712(2) 0.41832(12) 0.0435(6) Uani 0.685(5) 1 d P
S4 S 0.13195(9) 0.5421(2) 0.52146(10) 0.0445(5) Uani 0.626(5) 1 d P
N1 N 0.1925(7) 0.4320(14) 0.3516(8) 0.079(3) Uani 1 1 d .
H1A H 0.1425 0.4368 0.3386 0.095 Uiso 1 1 calc R
H1B H 0.2244 0.3866 0.4112 0.095 Uiso 1 1 calc R
C1 C 0.1930(7) 0.2947(19) 0.2857(9) 0.075(4) Uani 1 1 d .
H1E H 0.1706 0.1761 0.2886 0.113 Uiso 1 1 calc R
H1C H 0.2469 0.2747 0.3036 0.113 Uiso 1 1 calc R
H1D H 0.1616 0.3438 0.2220 0.113 Uiso 1 1 calc R
C2 C 0.2165(7) 0.6171(17) 0.3504(9) 0.071(3) Uani 1 1 d .
H2A H 0.2027 0.6988 0.3849 0.107 Uiso 1 1 calc R
H2B H 0.1900 0.6603 0.2857 0.107 Uiso 1 1 calc R
H2C H 0.2733 0.6198 0.3797 0.107 Uiso 1 1 calc R

loop_
_atom_site_aniso_label
_atom_site_aniso_U_11
_atom_site_aniso_U_22
_atom_site_aniso_U_33
_atom_site_aniso_U_23
_atom_site_aniso_U_13
_atom_site_aniso_U_12
Sb1 0.0238(3) 0.0294(3) 0.0336(4) 0.0018(2) 0.0137(3) 0.00071(19)
In1 0.0300(3) 0.0279(3) 0.0360(4) -0.0018(2) 0.0175(3) -0.0031(2)
Se1 0.0447(15) 0.0408(15) 0.0351(14) 0.000 0.0211(11) 0.000
Se2 0.0253(7) 0.0513(10) 0.0391(9) 0.0065(7) 0.0144(6) -0.0002(6)
Se3 0.0422(9) 0.0321(8) 0.0668(11) -0.0010(7) 0.0368(8) -0.0036(6)
Se4 0.0396(8) 0.0341(8) 0.0471(9) -0.0002(6) 0.0159(7) -0.0062(6)
S1 0.0447(15) 0.0408(15) 0.0351(14) 0.000 0.0211(11) 0.000
S2 0.0253(7) 0.0513(10) 0.0391(9) 0.0065(7) 0.0144(6) -0.0002(6)
S3 0.0422(9) 0.0321(8) 0.0668(11) -0.0010(7) 0.0368(8) -0.0036(6)
S4 0.0396(8) 0.0341(8) 0.0471(9) -0.0002(6) 0.0159(7) -0.0062(6)
N1 0.089(8) 0.076(7) 0.096(8) -0.004(6) 0.066(7) -0.011(6)
C1 0.044(6) 0.119(11) 0.062(7) -0.022(7) 0.027(6) -0.007(6)
C2 0.045(6) 0.072(8) 0.079(8) 0.011(6) 0.023(6) -0.004(6)

loop_
_atom_type_symbol
_atom_type_description
_atom_type_scat_dispersion_real
_atom_type_scat_dispersion_imag
_atom_type_scat_source
C C 0.0033 0.0016 'International Tables Vol C Tables 4.2.6.8 and 6.1.1.4'
H H 0.0000 0.0000 'International Tables Vol C Tables 4.2.6.8 and 6.1.1.4'
N N 0.0061 0.0033 'International Tables Vol C Tables 4.2.6.8 and 6.1.1.4'
S S 0.1246 0.1234 'International Tables Vol C Tables 4.2.6.8 and 6.1.1.4'
Se Se -0.0929 2.2259 'International Tables Vol C Tables 4.2.6.8 and 6.1.1.4'
In In -0.7276 1.3100 'International Tables Vol C Tables 4.2.6.8 and 6.1.1.4'
Sb Sb -0.5866 1.5461 'International Tables Vol C Tables 4.2.6.8 and 6.1.1.4'

loop_
_geom_angle_atom_site_label_1
_geom_angle_atom_site_label_2
_geom_angle_atom_site_label_3
_geom_angle
_geom_angle_site_symmetry_1
_geom_angle_site_symmetry_3
Se2 Sb1 Se3 97.79(5) . .
Se2 Sb1 Se4 93.36(5) . .
Se3 Sb1 Se4 94.55(5) . .
Se1 In1 S3 119.85(6) . 5_556
Se1 In1 Se3 119.85(6) . 5_556
S3 In1 Se3 0.00(7) 5_556 5_556
Se1 In1 Se2 108.73(4) . .
S3 In1 Se2 107.13(5) 5_556 .
Se3 In1 Se2 107.13(5) 5_556 .
Se1 In1 S4 99.67(6) . 5_566
S3 In1 S4 107.66(5) 5_556 5_566
Se3 In1 S4 107.66(5) 5_556 5_566
Se2 In1 S4 113.95(5) . 5_566
Se1 In1 Se4 99.67(6) . 5_566
S3 In1 Se4 107.66(5) 5_556 5_566
Se3 In1 Se4 107.66(5) 5_556 5_566
Se2 In1 Se4 113.95(5) . 5_566
S4 In1 Se4 0.00(12) 5_566 5_566
In1 Se1 In1 110.62(10) . 2_556
Sb1 Se2 In1 96.12(5) . .
In1 Se3 Sb1 94.36(5) 5_556 .
Sb1 Se4 In1 94.73(5) . 5_566
C2 N1 C1 117.1(10) . .
C2 N1 H1A 108.0 . .
C1 N1 H1A 108.0 . .
C2 N1 H1B 108.0 . .
C1 N1 H1B 108.0 . .
H1A N1 H1B 107.3 . .
N1 C1 H1E 109.5 . .
N1 C1 H1C 109.5 . .
H1E C1 H1C 109.5 . .
N1 C1 H1D 109.5 . .
H1E C1 H1D 109.5 . .
H1C C1 H1D 109.5 . .
N1 C2 H2A 109.5 . .
N1 C2 H2B 109.5 . .
H2A C2 H2B 109.5 . .
N1 C2 H2C 109.5 . .
H2A C2 H2C 109.5 . .
H2B C2 H2C 109.5 . .

loop_
_geom_bond_atom_site_label_1
_geom_bond_atom_site_label_2
_geom_bond_distance
_geom_bond_site_symmetry_2
Sb1 Se2 2.4949(15) .
Sb1 Se3 2.5062(15) .
Sb1 Se4 2.5083(15) .
In1 Se1 2.4781(15) .
In1 S3 2.5040(15) 5_556
In1 Se3 2.5040(15) 5_556
In1 Se2 2.5086(15) .
In1 S4 2.5198(16) 5_566
In1 Se4 2.5198(16) 5_566
Se1 In1 2.4781(15) 2_556
Se3 In1 2.5040(15) 5_556
Se4 In1 2.5198(16) 5_566
N1 C2 1.392(14) .
N1 C1 1.475(14) .
N1 H1A 0.9000 .
N1 H1B 0.9000 .
C1 H1E 0.9600 .
C1 H1C 0.9600 .
C1 H1D 0.9600 .
C2 H2A 0.9600 .
C2 H2B 0.9600 .
C2 H2C 0.9600 .

loop_
_geom_hbond_atom_site_label_D
_geom_hbond_atom_site_label_H
_geom_hbond_atom_site_label_A
_geom_hbond_distance_DH
_geom_hbond_distance_HA
_geom_hbond_distance_DA
_geom_hbond_angle_DHA
_geom_hbond_site_symmetry_A
N1 H1A Se1 0.90 2.57 3.393(11) 152.5 5_566
N1 H1B Se3 0.90 2.86 3.619(12) 142.4 7_556
C2 H2B Se2 0.96 2.90 3.814(12) 160.4 6_565

loop_
_geom_torsion_atom_site_label_1
_geom_torsion_atom_site_label_2
_geom_torsion_atom_site_label_3
_geom_torsion_atom_site_label_4
_geom_torsion
_geom_torsion_site_symmetry_1
_geom_torsion_site_symmetry_4
S3 In1 Se1 In1 39.00(5) 5_556 2_556
Se3 In1 Se1 In1 39.00(5) 5_556 2_556
Se2 In1 Se1 In1 -84.59(4) . 2_556
S4 In1 Se1 In1 155.91(4) 5_566 2_556
Se4 In1 Se1 In1 155.91(4) 5_566 2_556
Se3 Sb1 Se2 In1 -156.83(5) . .
Se4 Sb1 Se2 In1 108.11(6) . .
Se1 In1 Se2 Sb1 -122.66(6) . .
S3 In1 Se2 Sb1 106.47(6) 5_556 .
Se3 In1 Se2 Sb1 106.47(6) 5_556 .
S4 In1 Se2 Sb1 -12.50(7) 5_566 .
Se4 In1 Se2 Sb1 -12.50(7) 5_566 .
Se2 Sb1 Se3 In1 71.65(6) . 5_556
Se4 Sb1 Se3 In1 165.68(6) . 5_556
Se2 Sb1 Se4 In1 -147.50(5) . 5_566
Se3 Sb1 Se4 In1 114.41(6) . 5_566
